data_2208019
loop_
_publ_author_name
'Khoon, Lim Eng'
'Guan, Teoh Siang'
'Yamin, Bohari M.'

_publ_section_title
;
 Dioxo(pyridine-2-carboxylato)(pyridinium-2-carboxylato)vanadium(V)
 monohydrate
;
_journal_coeditor_code CV6608
_journal_issue 2
_journal_name_full 'Acta Crystallographica Section E'
_journal_page_first m207
_journal_page_last m209
_journal_paper_doi 10.1107/S1600536805042686
_journal_volume 62
_journal_year 2006
_chemical_formula_iupac '[V (C6 H4 N O2) (C6 H5 N O2) O2] , H2 O'
_chemical_formula_moiety 'C12 H9 N2 O6 V , H2 O'
_chemical_formula_sum 'C12 H11 N2 O7 V'
_chemical_formula_weight 346.17
_chemical_name_systematic
;Dioxo(pyridine-2-carboxylato)(pyridinium-2-carboxylato)vanadium(V)
 monohydrate
;
_space_group_IT_number 2
_symmetry_cell_setting triclinic
_symmetry_space_group_name_Hall '-P 1'
_symmetry_space_group_name_H-M 'P -1'
_atom_sites_solution_hydrogens geom
_atom_sites_solution_primary direct
_atom_sites_solution_secondary difmap
_audit_creation_method SHELXL97
_cell_angle_alpha 97.745(3)
_cell_angle_beta 94.787(3)
_cell_angle_gamma 118.655(3)
_cell_formula_units_Z 2
_cell_length_a 7.3392(15)
_cell_length_b 7.4413(16)
_cell_length_c 14.592(3)
_cell_measurement_reflns_used 2766
_cell_measurement_temperature 298(2)
_cell_measurement_theta_max 25.5
_cell_measurement_theta_min 1.4
_cell_volume 682.8(2)
_computing_cell_refinement 'SAINT (Bruker, 2000)'
_computing_data_collection 'SMART (Bruker, 2000)'
_computing_data_reduction SAINT
_computing_molecular_graphics SHELXTL
_computing_publication_material
;
SHELXTL, PARST (Nardelli, 1995) and PLATON (Spek, 2003)
;
_computing_structure_refinement SHELXTL
_computing_structure_solution 'SHELXTL (Sheldrick, 1997)'
_diffrn_ambient_temperature 298(2)
_diffrn_detector_area_resol_mean 83.66
_diffrn_measured_fraction_theta_full 0.99
_diffrn_measured_fraction_theta_max 0.99
_diffrn_measurement_device_type 'Bruker SMART APEX CCD area-detector'
_diffrn_measurement_method \w
_diffrn_radiation_monochromator graphite
_diffrn_radiation_source 'fine-focus sealed tube'
_diffrn_radiation_type MoK\a
_diffrn_radiation_wavelength 0.71073
_diffrn_reflns_av_R_equivalents 0.0213
_diffrn_reflns_av_sigmaI/netI 0.0257
_diffrn_reflns_limit_h_max 8
_diffrn_reflns_limit_h_min -8
_diffrn_reflns_limit_k_max 9
_diffrn_reflns_limit_k_min -9
_diffrn_reflns_limit_l_max 17
_diffrn_reflns_limit_l_min -17
_diffrn_reflns_number 6777
_diffrn_reflns_theta_full 25.5
_diffrn_reflns_theta_max 25.5
_diffrn_reflns_theta_min 1.4
_diffrn_standards_number 0
_exptl_absorpt_coefficient_mu 0.765
_exptl_absorpt_correction_T_max 0.934
_exptl_absorpt_correction_T_min 0.710
_exptl_absorpt_correction_type multi-scan
_exptl_absorpt_process_details '(SADABS; Bruker, 2000)'
_exptl_crystal_colour yellow
_exptl_crystal_density_diffrn 1.684
_exptl_crystal_density_method 'not measured'
_exptl_crystal_description slab
_exptl_crystal_F_000 352
_exptl_crystal_size_max 0.48
_exptl_crystal_size_mid 0.14
_exptl_crystal_size_min 0.09
_refine_diff_density_max 0.33
_refine_diff_density_min -0.22
_refine_ls_extinction_method none
_refine_ls_goodness_of_fit_ref 1.04
_refine_ls_hydrogen_treatment mixed
_refine_ls_matrix_type full
_refine_ls_number_parameters 207
_refine_ls_number_reflns 2517
_refine_ls_number_restraints 2
_refine_ls_restrained_S_all 1.04
_refine_ls_R_factor_all 0.042
_refine_ls_R_factor_gt 0.035
_refine_ls_shift/su_max 0.000
_refine_ls_shift/su_mean 0.000
_refine_ls_structure_factor_coef Fsqd
_refine_ls_weighting_details 'calc w = 1/[\s^2^(Fo^2^)+(0.0512P)^2^+0.1867P] where P=(Fo^2^+2Fc^2^)/3'
_refine_ls_weighting_scheme calc
_refine_ls_wR_factor_gt 0.088
_refine_ls_wR_factor_ref 0.092
_reflns_number_gt 2173
_reflns_number_total 2517
_reflns_threshold_expression I>2\s(I)
_cod_data_source_file cv6608.cif
_cod_data_source_block I
_cod_depositor_comments
;
The following automatic conversions were performed:
'_symmetry_cell_setting' value 'Triclinic' changed to 'triclinic'
according to '/home/saulius/struct/CIF-dictionaries/cif_core.dic'
dictionary named 'cif_core.dic' version 2.4.1 from 2010-06-29.

Automatic conversion script
Id: cif_fix_enum 1527 2010-12-29 10:47:43Z saulius 

The following automatic conversions were performed:

'_symmetry_cell_setting' value 'Triclinic' changed to 'triclinic'
according to /home/saulius/struct/CIF-dictionaries/cif_core.dic
dictionary named 'cif_core.dic' version 2.4.1 from 2010-06-29.

Automatic conversion script
Id: cif_fix_values 1715 2011-07-08 13:25:40Z adriana 
;
_cod_database_code 2208019
_cod_database_fobs_code 2208019

loop_
_symmetry_equiv_pos_as_xyz
'x, y, z'
'-x, -y, -z'

loop_
_atom_site_label
_atom_site_fract_x
_atom_site_fract_y
_atom_site_fract_z
_atom_site_U_iso_or_equiv
_atom_site_adp_type
_atom_site_calc_flag
_atom_site_refinement_flags
_atom_site_occupancy
_atom_site_type_symbol
V1 1.04796(6) 0.27970(6) 0.27528(2) 0.03878(15) Uani d . 1 V
O1 1.1335(3) 0.2726(3) 0.05654(11) 0.0536(4) Uani d . 1 O
O2 0.9156(2) 0.2851(3) 0.15288(10) 0.0466(4) Uani d . 1 O
O3 0.5435(3) 0.1644(3) 0.40312(13) 0.0628(5) Uani d . 1 O
O4 0.7719(2) 0.2424(3) 0.30430(11) 0.0445(4) Uani d . 1 O
O5 1.2725(3) 0.4898(3) 0.29096(13) 0.0656(5) Uani d . 1 O
O6 1.0791(4) 0.0817(3) 0.24722(12) 0.0691(6) Uani d . 1 O
O1W 0.5718(3) 0.3843(4) 0.18236(14) 0.0623(5) Uani d D 1 O
C5 0.8118(3) 0.2435(3) -0.00689(15) 0.0366(5) Uani d . 1 C
N2 1.0644(3) 0.2714(3) 0.42062(12) 0.0361(4) Uani d . 1 N
C4 0.8218(4) 0.1897(4) -0.09964(16) 0.0446(5) Uani d . 1 C
H4A 0.9318 0.1698 -0.1156 0.054 Uiso calc R 1 H
C3 0.6669(4) 0.1656(4) -0.16872(17) 0.0518(6) Uani d . 1 C
H3A 0.6707 0.1264 -0.2315 0.062 Uiso calc R 1 H
C2 0.5071(4) 0.1995(4) -0.14474(17) 0.0505(6) Uani d . 1 C
H2A 0.4044 0.1872 -0.1910 0.061 Uiso calc R 1 H
C1 0.5015(4) 0.2516(4) -0.05182(17) 0.0461(6) Uani d . 1 C
H1A 0.3936 0.2737 -0.0345 0.055 Uiso calc R 1 H
N1 0.6507(3) 0.2706(3) 0.01390(13) 0.0387(4) Uani d . 1 N
H1B 0.6435 0.3015 0.0719 0.046 Uiso calc R 1 H
C6 0.9726(3) 0.2693(3) 0.07291(15) 0.0384(5) Uani d . 1 C
C12 0.7158(3) 0.2102(3) 0.38559(16) 0.0415(5) Uani d . 1 C
C11 0.8906(3) 0.2353(3) 0.45656(15) 0.0368(5) Uani d . 1 C
C10 0.8750(4) 0.2231(4) 0.54900(16) 0.0470(6) Uani d . 1 C
H10A 0.7514 0.1963 0.5715 0.056 Uiso calc R 1 H
C9 1.0494(4) 0.2520(4) 0.60743(17) 0.0520(6) Uani d . 1 C
H9A 1.0454 0.2463 0.6705 0.062 Uiso calc R 1 H
C8 1.2288(4) 0.2894(4) 0.57124(17) 0.0528(6) Uani d . 1 C
H8A 1.3473 0.3096 0.6098 0.063 Uiso calc R 1 H
C7 1.2317(4) 0.2968(4) 0.47699(17) 0.0460(5) Uani d . 1 C
H7A 1.3523 0.3198 0.4525 0.055 Uiso calc R 1 H
H1WA 0.607(6) 0.323(5) 0.218(2) 0.104(14) Uiso d D 1 H
H1WB 0.452(3) 0.362(6) 0.192(3) 0.117(14) Uiso d D 1 H

loop_
_atom_site_aniso_label
_atom_site_aniso_U_11
_atom_site_aniso_U_22
_atom_site_aniso_U_33
_atom_site_aniso_U_12
_atom_site_aniso_U_13
_atom_site_aniso_U_23
V1 0.0353(2) 0.0530(3) 0.0359(2) 0.02716(19) 0.01194(16) 0.00913(17)
O1 0.0441(10) 0.0799(12) 0.0474(10) 0.0379(9) 0.0151(8) 0.0123(9)
O2 0.0438(9) 0.0699(11) 0.0367(8) 0.0358(8) 0.0109(7) 0.0112(7)
O3 0.0420(10) 0.0917(14) 0.0673(12) 0.0378(10) 0.0254(9) 0.0266(10)
O4 0.0370(8) 0.0641(10) 0.0385(8) 0.0289(8) 0.0119(7) 0.0108(7)
O5 0.0397(10) 0.0877(14) 0.0543(11) 0.0164(10) 0.0094(8) 0.0279(10)
O6 0.1106(17) 0.0968(15) 0.0427(10) 0.0842(14) 0.0206(10) 0.0121(9)
O1W 0.0611(12) 0.0932(15) 0.0594(12) 0.0553(12) 0.0249(10) 0.0214(11)
C5 0.0362(11) 0.0343(11) 0.0379(11) 0.0160(9) 0.0100(9) 0.0067(9)
N2 0.0353(10) 0.0375(10) 0.0369(9) 0.0194(8) 0.0089(8) 0.0048(7)
C4 0.0468(13) 0.0485(13) 0.0407(12) 0.0256(11) 0.0118(10) 0.0055(10)
C3 0.0582(16) 0.0528(14) 0.0371(13) 0.0238(13) 0.0031(11) 0.0042(11)
C2 0.0469(14) 0.0488(14) 0.0488(14) 0.0211(12) -0.0050(11) 0.0071(11)
C1 0.0380(12) 0.0469(13) 0.0558(14) 0.0227(11) 0.0077(10) 0.0110(11)
N1 0.0379(10) 0.0409(10) 0.0380(10) 0.0198(8) 0.0097(8) 0.0073(8)
C6 0.0373(12) 0.0401(12) 0.0391(12) 0.0197(10) 0.0097(9) 0.0078(9)
C12 0.0371(12) 0.0449(13) 0.0466(13) 0.0219(10) 0.0150(10) 0.0108(10)
C11 0.0374(11) 0.0322(11) 0.0410(12) 0.0169(9) 0.0123(9) 0.0066(9)
C10 0.0506(14) 0.0435(13) 0.0459(13) 0.0205(11) 0.0193(11) 0.0109(10)
C9 0.0649(17) 0.0499(14) 0.0394(13) 0.0258(13) 0.0117(12) 0.0123(11)
C8 0.0560(15) 0.0516(14) 0.0460(14) 0.0254(13) -0.0024(11) 0.0068(11)
C7 0.0409(13) 0.0525(14) 0.0478(13) 0.0262(11) 0.0084(10) 0.0078(11)

loop_
_atom_type_symbol
_atom_type_description
_atom_type_scat_dispersion_real
_atom_type_scat_dispersion_imag
_atom_type_scat_source
C C 0.0033 0.0016 'International Tables Vol C Tables 4.2.6.8 and 6.1.1.4'
H H 0.0000 0.0000 'International Tables Vol C Tables 4.2.6.8 and 6.1.1.4'
N N 0.0061 0.0033 'International Tables Vol C Tables 4.2.6.8 and 6.1.1.4'
O O 0.0106 0.0060 'International Tables Vol C Tables 4.2.6.8 and 6.1.1.4'
V V 0.3005 0.5294 'International Tables Vol C Tables 4.2.6.8 and 6.1.1.4'

loop_
_geom_angle_atom_site_label_1
_geom_angle_atom_site_label_2
_geom_angle_atom_site_label_3
_geom_angle
_geom_angle_publ_flag
O6 V1 O5 109.13(12) yes
O6 V1 O2 100.79(8) yes
O5 V1 O2 101.11(8) yes
O6 V1 O4 120.74(10) yes
O5 V1 O4 129.38(10) yes
O2 V1 O4 78.70(6) yes
O6 V1 N2 94.65(8) yes
O5 V1 N2 93.24(8) yes
O2 V1 N2 154.05(7) yes
O4 V1 N2 75.49(6) yes
C6 O2 V1 127.94(14) ?
C12 O4 V1 122.22(14) ?
H1WA O1W H1WB 106(4) ?
N1 C5 C4 118.9(2) ?
N1 C5 C6 118.36(18) ?
C4 C5 C6 122.7(2) ?
C7 N2 C11 118.75(19) ?
C7 N2 V1 125.10(15) ?
C11 N2 V1 116.15(14) ?
C5 C4 C3 119.4(2) ?
C5 C4 H4A 120.3 ?
C3 C4 H4A 120.3 ?
C2 C3 C4 120.0(2) ?
C2 C3 H3A 120.0 ?
C4 C3 H3A 120.0 ?
C1 C2 C3 119.0(2) ?
C1 C2 H2A 120.5 ?
C3 C2 H2A 120.5 ?
N1 C1 C2 120.0(2) ?
N1 C1 H1A 120.0 ?
C2 C1 H1A 120.0 ?
C1 N1 C5 122.6(2) ?
C1 N1 H1B 118.7 ?
C5 N1 H1B 118.7 ?
O1 C6 O2 127.9(2) ?
O1 C6 C5 119.73(19) ?
O2 C6 C5 112.41(18) ?
O3 C12 O4 124.6(2) ?
O3 C12 C11 122.7(2) ?
O4 C12 C11 112.63(18) ?
N2 C11 C10 123.3(2) ?
N2 C11 C12 113.01(18) ?
C10 C11 C12 123.7(2) ?
C11 C10 C9 117.8(2) ?
C11 C10 H10A 121.1 ?
C9 C10 H10A 121.1 ?
C8 C9 C10 119.4(2) ?
C8 C9 H9A 120.3 ?
C10 C9 H9A 120.3 ?
C9 C8 C7 119.5(2) ?
C9 C8 H8A 120.2 ?
C7 C8 H8A 120.2 ?
N2 C7 C8 121.3(2) ?
N2 C7 H7A 119.4 ?
C8 C7 H7A 119.4 ?

loop_
_geom_bond_atom_site_label_1
_geom_bond_atom_site_label_2
_geom_bond_distance
_geom_bond_publ_flag
V1 O6 1.6024(18) yes
V1 O5 1.6066(18) yes
V1 O2 1.9755(16) yes
V1 O4 1.9990(16) yes
V1 N2 2.1252(18) yes
O1 C6 1.214(3) yes
O2 C6 1.281(3) yes
O3 C12 1.202(3) yes
O4 C12 1.303(3) yes
O1W H1WA 0.84(4) ?
O1W H1WB 0.84(3) ?
C5 N1 1.342(3) ?
C5 C4 1.377(3) ?
C5 C6 1.509(3) ?
N2 C7 1.337(3) ?
N2 C11 1.340(3) ?
C4 C3 1.380(3) ?
C4 H4A 0.9300 ?
C3 C2 1.375(4) ?
C3 H3A 0.9300 ?
C2 C1 1.369(3) ?
C2 H2A 0.9300 ?
C1 N1 1.334(3) ?
C1 H1A 0.9300 ?
N1 H1B 0.8600 ?
C12 C11 1.500(3) ?
C11 C10 1.375(3) ?
C10 C9 1.384(4) ?
C10 H10A 0.9300 ?
C9 C8 1.376(4) ?
C9 H9A 0.9300 ?
C8 C7 1.385(3) ?
C8 H8A 0.9300 ?
C7 H7A 0.9300 ?

loop_
_geom_hbond_atom_site_label_D
_geom_hbond_atom_site_label_H
_geom_hbond_atom_site_label_A
_geom_hbond_site_symmetry_A
_geom_hbond_distance_DH
_geom_hbond_distance_HA
_geom_hbond_distance_DA
_geom_hbond_angle_DHA
_geom_hbond_publ_flag
N1 H1B O2 1_555 0.86 2.30 2.643(3) 104 yes
O1W H1WA O4 1_555 0.84(4) 2.01(4) 2.828(3) 164(4) yes
N1 H1B O1W 1_555 0.86 1.85 2.691(3) 164 yes
O1W H1WB O5 1_455 0.84(3) 2.42(4) 3.139(3) 143(4) yes
C1 H1A O1 1_455 0.93 2.41 3.297(4) 159 yes
C4 H4A O6 2_755 0.93 2.46 3.121(4) 128 yes
C7 H7A O3 1_655 0.93 2.31 3.108(4) 144 yes

loop_
_geom_torsion_atom_site_label_1
_geom_torsion_atom_site_label_2
_geom_torsion_atom_site_label_3
_geom_torsion_atom_site_label_4
_geom_torsion
O6 V1 O2 C6 -46.8(2)
O5 V1 O2 C6 65.4(2)
O4 V1 O2 C6 -166.30(19)
N2 V1 O2 C6 -172.27(17)
O6 V1 O4 C12 80.03(19)
O5 V1 O4 C12 -88.87(19)
O2 V1 O4 C12 175.95(18)
N2 V1 O4 C12 -6.74(17)
O6 V1 N2 C7 62.28(19)
O5 V1 N2 C7 -47.22(19)
O2 V1 N2 C7 -171.10(17)
O4 V1 N2 C7 -177.14(19)
O6 V1 N2 C11 -116.94(17)
O5 V1 N2 C11 133.56(16)
O2 V1 N2 C11 9.7(3)
O4 V1 N2 C11 3.64(14)
N1 C5 C4 C3 0.2(3)
C6 C5 C4 C3 178.9(2)
C5 C4 C3 C2 1.4(4)
C4 C3 C2 C1 -1.7(4)
C3 C2 C1 N1 0.6(4)
C2 C1 N1 C5 1.0(3)
C4 C5 N1 C1 -1.4(3)
C6 C5 N1 C1 179.83(19)
V1 O2 C6 O1 -9.6(3)
V1 O2 C6 C5 170.25(13)
N1 C5 C6 O1 -170.5(2)
C4 C5 C6 O1 10.7(3)
N1 C5 C6 O2 9.7(3)
C4 C5 C6 O2 -169.1(2)
V1 O4 C12 O3 -171.5(2)
V1 O4 C12 C11 8.2(3)
C7 N2 C11 C10 0.1(3)
V1 N2 C11 C10 179.34(17)
C7 N2 C11 C12 179.93(18)
V1 N2 C11 C12 -0.8(2)
O3 C12 C11 N2 175.3(2)
O4 C12 C11 N2 -4.3(3)
O3 C12 C11 C10 -4.8(4)
O4 C12 C11 C10 175.5(2)
N2 C11 C10 C9 0.7(3)
C12 C11 C10 C9 -179.1(2)
C11 C10 C9 C8 -0.6(3)
C10 C9 C8 C7 -0.2(4)
C11 N2 C7 C8 -1.0(3)
V1 N2 C7 C8 179.85(17)
C9 C8 C7 N2 1.0(4)
